data_4345757
loop_
_publ_author_name
'Chen, Qiu-Fang'
'Zhao, Xin'
'Liu, Quan'
'Jia, Ji-Dong'
'Qiu, Xiao-Ting'
'Song, Ying-Lin'
'Young, David James'
'Zhang, Wen-Hua'
'Lang, Jian-Ping'

_publ_section_title
;
 Tungsten(VI)-Copper(I)-Sulfur Cluster-Supported Metal-Organic Frameworks
 Bridged by in Situ Click-Formed Tetrazolate Ligands.
;
_journal_issue 10
_journal_name_full 'Inorganic chemistry'
_journal_page_first 5669
_journal_page_last 5679
_journal_paper_doi 10.1021/acs.inorgchem.7b00261
_journal_volume 56
_journal_year 2017
_chemical_formula_moiety 'C55 H58 B2 Cu10 N23 S6 W2, C8 H20 N'
_chemical_formula_sum 'C63 H78 B2 Cu10 N24 S6 W2'
_chemical_formula_weight 2388.57
_space_group_crystal_system triclinic
_space_group_IT_number 2
_space_group_name_Hall '-P 1'
_space_group_name_H-M_alt 'P -1'
_symmetry_space_group_name_Hall '-P 1'
_symmetry_space_group_name_H-M 'P -1'
_atom_sites_solution_hydrogens mixed
_audit_creation_method SHELXL-2013
_audit_update_record
;
2016-05-23 # Formatted by publCIF

;
_cell_angle_alpha 71.90(3)
_cell_angle_beta 70.88(3)
_cell_angle_gamma 70.56(3)
_cell_formula_units_Z 1
_cell_length_a 10.255(2)
_cell_length_b 15.408(3)
_cell_length_c 15.654(3)
_cell_measurement_reflns_used 9198
_cell_measurement_temperature 296(2)
_cell_measurement_theta_max 28.24
_cell_measurement_theta_min 4.47
_cell_volume 2146.6(9)
_computing_cell_refinement 'Bruker D8 Quest'
_computing_data_collection 'Bruker D8 Quest'
_computing_data_reduction 'Bruker D8 Quest'
_computing_molecular_graphics 'SHELXL-2013 (Sheldrick, 2013)'
_computing_publication_material 'publCIF (Westrip, 2010)'
_computing_structure_refinement 'SHELXL-2013 (Sheldrick, 2013)'
_computing_structure_solution 'SHELXL-2013 (Sheldrick, 2013)'
_diffrn_ambient_temperature 296(2)
_diffrn_measured_fraction_theta_full 0.998
_diffrn_measured_fraction_theta_max 0.995
_diffrn_measurement_device_type 'Bruker D8 Quest'
_diffrn_measurement_method 'phi and omega scans'
_diffrn_radiation_type MoK\a
_diffrn_radiation_wavelength 0.71073
_diffrn_reflns_av_R_equivalents 0.1787
_diffrn_reflns_av_unetI/netI 0.1223
_diffrn_reflns_Laue_measured_fraction_full 0.998
_diffrn_reflns_Laue_measured_fraction_max 0.995
_diffrn_reflns_limit_h_max 12
_diffrn_reflns_limit_h_min -12
_diffrn_reflns_limit_k_max 19
_diffrn_reflns_limit_k_min -19
_diffrn_reflns_limit_l_max 19
_diffrn_reflns_limit_l_min -19
_diffrn_reflns_number 83465
_diffrn_reflns_point_group_measured_fraction_full 0.998
_diffrn_reflns_point_group_measured_fraction_max 0.995
_diffrn_reflns_theta_full 25.242
_diffrn_reflns_theta_max 26.373
_diffrn_reflns_theta_min 2.234
_diffrn_standards_decay_% 0
_diffrn_standards_interval_count 0
_diffrn_standards_interval_time 0
_diffrn_standards_number 0
_exptl_absorpt_coefficient_mu 5.285
_exptl_absorpt_correction_T_max 0.595
_exptl_absorpt_correction_T_min 0.595
_exptl_absorpt_correction_type multi-scan
_exptl_absorpt_process_details 'SADABS, Sheldrick, 2008'
_exptl_crystal_colour red
_exptl_crystal_density_diffrn 1.848
_exptl_crystal_description block
_exptl_crystal_F_000 1168
_exptl_crystal_size_max 0.100
_exptl_crystal_size_mid 0.100
_exptl_crystal_size_min 0.100
_refine_diff_density_max 1.769
_refine_diff_density_min -1.473
_refine_diff_density_rms 0.172
_refine_ls_extinction_method none
_refine_ls_goodness_of_fit_ref 1.100
_refine_ls_hydrogen_treatment mixed
_refine_ls_matrix_type full
_refine_ls_number_parameters 497
_refine_ls_number_reflns 8746
_refine_ls_number_restraints 98
_refine_ls_restrained_S_all 1.096
_refine_ls_R_factor_all 0.1340
_refine_ls_R_factor_gt 0.0826
_refine_ls_shift/su_max 0.001
_refine_ls_shift/su_mean 0.000
_refine_ls_structure_factor_coef Fsqd
_refine_ls_weighting_details
;
 w=1/[\s^2^(Fo^2^)+(0.0161P)^2^+14.1013P]
 where P=(Fo^2^+2Fc^2^)/3
;
_refine_ls_weighting_scheme calc
_refine_ls_wR_factor_gt 0.0961
_refine_ls_wR_factor_ref 0.1052
_reflns_Friedel_coverage 0.000
_reflns_number_gt 6247
_reflns_number_total 8746
_reflns_threshold_expression 'I > 2\s(I)'
_cod_data_source_file ic7b00261_si_002.cif
_cod_data_source_block 8
_cod_depositor_comments 'Adding full bibliography for 4345750--4345757.cif.'
_cod_original_cell_volume 2146.6(10)
_cod_database_code 4345757
_publcif_datablock.id {677f5868-1ba5-47e1-b7b1-c6ebd8315d6f}

_shelx_space_group_comment
;
The symmetry employed for this shelxl refinement is uniquely defined
by the following loop, which should always be used as a source of
symmetry information in preference to the above space-group names.
They are only intended as comments.
;
_shelx_estimated_absorpt_t_min 0.620
_shelx_estimated_absorpt_t_max 0.620
_shelxl_version_number 2013-2

loop_
_space_group_symop_operation_xyz
'x, y, z'
'-x, -y, -z'

loop_
_atom_site_label
_atom_site_type_symbol
_atom_site_fract_x
_atom_site_fract_y
_atom_site_fract_z
_atom_site_U_iso_or_equiv
_atom_site_adp_type
_atom_site_occupancy
_atom_site_site_symmetry_order
_atom_site_calc_flag
_atom_site_refinement_flags_posn
_atom_site_refinement_flags_adp
_atom_site_refinement_flags_occupancy
_atom_site_disorder_assembly
_atom_site_disorder_group
W1 W 0.11710(3) 0.20959(2) 0.49601(2) 0.02407(10) Uani 1 1 d . . . . .
Cu1 Cu 0.18790(13) 0.22936(9) 0.31211(8) 0.0533(3) Uani 1 1 d . . . . .
Cu2 Cu -0.08570(11) 0.33241(8) 0.41697(8) 0.0444(3) Uani 1 1 d . . . . .
Cu3 Cu 0.18874(12) 0.37034(8) 0.40450(9) 0.0489(3) Uani 1 1 d . . . . .
Cu4 Cu 0.40949(13) 0.17185(8) -0.00487(8) 0.0461(3) Uani 1 1 d . . . . .
Cu5 Cu 0.47272(12) 0.43704(7) -0.27586(8) 0.0416(3) Uani 1 1 d . . . . .
S1 S 0.3308(2) 0.22787(16) 0.39439(16) 0.0404(6) Uani 1 1 d . . . . .
S2 S -0.0011(2) 0.18199(17) 0.40800(15) 0.0390(6) Uani 1 1 d . . . . .
S3 S -0.0045(2) 0.36047(16) 0.51871(16) 0.0390(6) Uani 1 1 d . . . . .
B1 B 0.1401(11) 0.0406(7) 0.6925(7) 0.035(2) Uani 1 1 d D . . . .
H1B1 H 0.139(9) -0.020(4) 0.758(3) 0.053 Uiso 1 1 d D U . . .
N1 N 0.3102(11) 0.2070(6) 0.1133(6) 0.068(3) Uani 1 1 d . . . . .
N3 N 0.4494(8) 0.3281(6) -0.1765(6) 0.051(2) Uani 1 1 d . . . . .
N4 N 0.6432(9) 0.4829(6) -0.3202(6) 0.059(2) Uani 1 1 d . . . . .
N5 N 0.3247(9) 0.5269(6) -0.3339(6) 0.061(2) Uani 1 1 d . . . . .
N6 N 0.2105(7) 0.1151(5) 0.6879(5) 0.0382(18) Uani 1 1 d . . . . .
N7 N 0.2168(7) 0.1913(5) 0.6129(5) 0.0339(17) Uani 1 1 d . . . . .
N8 N -0.0169(7) 0.0856(5) 0.6933(5) 0.0357(17) Uani 1 1 d . . . . .
N9 N -0.0544(7) 0.1601(5) 0.6226(5) 0.0331(17) Uani 1 1 d . . . . .
N10 N 0.2140(7) -0.0037(5) 0.6090(5) 0.0341(17) Uani 1 1 d . . . . .
N11 N 0.2263(7) 0.0520(4) 0.5210(4) 0.0280(16) Uani 1 1 d . . . . .
C2 C 0.4799(9) 0.0398(5) -0.0022(5) 0.040(2) Uani 0.5 1 d . . P . .
N2 N 0.4799(9) 0.0398(5) -0.0022(5) 0.040(2) Uani 0.5 1 d . . P . .
C1 C 0.2594(11) 0.2209(7) 0.1859(6) 0.050(3) Uani 1 1 d . . . . .
C3 C 0.4319(9) 0.2680(6) -0.1121(6) 0.033(2) Uani 1 1 d . . . . .
C4 C 0.7200(10) 0.5296(6) -0.3506(7) 0.047(3) Uani 1 1 d . . . . .
C5 C 0.2358(10) 0.5810(7) -0.3663(7) 0.049(3) Uani 1 1 d . . . . .
C6 C 0.2781(13) 0.0501(9) 0.8395(7) 0.083(4) Uani 1 1 d . . . . .
H6A H 0.1846 0.0414 0.8722 0.124 Uiso 1 1 calc R U . . .
H6B H 0.3126 0.0726 0.8765 0.124 Uiso 1 1 calc R U . . .
H6C H 0.3419 -0.0090 0.8276 0.124 Uiso 1 1 calc R U . . .
C7 C 0.2710(10) 0.1201(7) 0.7502(6) 0.046(2) Uani 1 1 d . . . . .
C8 C 0.3201(10) 0.1999(7) 0.7138(7) 0.049(3) Uani 1 1 d . . . . .
H8 H 0.3678 0.2215 0.7411 0.059 Uiso 1 1 calc R U . . .
C9 C 0.2863(9) 0.2424(6) 0.6301(7) 0.040(2) Uani 1 1 d . . . . .
C10 C 0.3223(11) 0.3304(7) 0.5669(8) 0.062(3) Uani 1 1 d . . . . .
H10A H 0.3869 0.3164 0.5098 0.093 Uiso 1 1 calc R U . . .
H10B H 0.3667 0.3554 0.5958 0.093 Uiso 1 1 calc R U . . .
H10C H 0.2366 0.3761 0.5543 0.093 Uiso 1 1 calc R U . . .
C11 C -0.1311(12) -0.0094(8) 0.8434(7) 0.080(4) Uani 1 1 d . . . . .
H11A H -0.0775 -0.0686 0.8268 0.120 Uiso 1 1 calc R U . . .
H11B H -0.2268 -0.0128 0.8771 0.120 Uiso 1 1 calc R U . . .
H11C H -0.0866 0.0036 0.8817 0.120 Uiso 1 1 calc R U . . .
C12 C -0.1349(11) 0.0672(7) 0.7580(6) 0.052(3) Uani 1 1 d . . . . .
C13 C -0.2504(10) 0.1324(7) 0.7294(6) 0.046(2) Uani 1 1 d . . . . .
H13 H -0.3459 0.1372 0.7606 0.055 Uiso 1 1 calc R U . . .
C14 C -0.1987(9) 0.1893(6) 0.6461(6) 0.039(2) Uani 1 1 d . . . . .
C15 C -0.2912(9) 0.2684(7) 0.5909(7) 0.051(3) Uani 1 1 d . . . . .
H15A H -0.2725 0.3271 0.5857 0.076 Uiso 1 1 calc R U . . .
H15B H -0.3898 0.2711 0.6216 0.076 Uiso 1 1 calc R U . . .
H15C H -0.2706 0.2577 0.5301 0.076 Uiso 1 1 calc R U . . .
C16 C 0.2859(11) -0.1734(7) 0.6910(7) 0.060(3) Uani 1 1 d . . . . .
H16A H 0.3421 -0.1675 0.7263 0.090 Uiso 1 1 calc R U . . .
H16B H 0.3269 -0.2325 0.6723 0.090 Uiso 1 1 calc R U . . .
H16C H 0.1902 -0.1712 0.7285 0.090 Uiso 1 1 calc R U . . .
C17 C 0.2834(10) -0.0940(6) 0.6069(7) 0.042(2) Uani 1 1 d . . . . .
C18 C 0.3440(10) -0.0977(7) 0.5158(7) 0.050(3) Uani 1 1 d . . . . .
H18 H 0.3993 -0.1514 0.4935 0.060 Uiso 1 1 calc R U . . .
C19 C 0.3080(9) -0.0072(6) 0.4629(6) 0.038(2) Uani 1 1 d . . . . .
C20 C 0.3541(12) 0.0188(7) 0.3603(7) 0.072(3) Uani 1 1 d . . . . .
H20A H 0.2725 0.0386 0.3351 0.108 Uiso 1 1 calc R U . . .
H20B H 0.4206 -0.0349 0.3377 0.108 Uiso 1 1 calc R U . . .
H20C H 0.3993 0.0696 0.3414 0.108 Uiso 1 1 calc R U . . .
N12 N 0.5000 0.5000 0.0000 0.053(3) Uani 1 2 d S U P . .
C21 C 0.752(4) 0.511(3) 0.010(4) 0.090(12) Uani 0.5 1 d . U P A -1
H21A H 0.7402 0.5782 -0.0137 0.135 Uiso 0.5 1 calc R U P A -1
H21B H 0.8516 0.4794 -0.0077 0.135 Uiso 0.5 1 calc R U P A -1
H21C H 0.7192 0.4979 0.0762 0.135 Uiso 0.5 1 calc R U P A -1
C22 C 0.666(2) 0.4773(15) -0.0307(14) 0.057(5) Uani 0.5 1 d . U P A -1
H22A H 0.7012 0.4091 -0.0197 0.068 Uiso 0.5 1 calc R U P A -1
H22B H 0.6919 0.5012 -0.0975 0.068 Uiso 0.5 1 calc R U P A -1
C23 C 0.463(5) 0.658(2) -0.123(2) 0.090(11) Uani 0.5 1 d . U P A -1
H23A H 0.5593 0.6349 -0.1558 0.135 Uiso 0.5 1 calc R U P A -1
H23B H 0.4414 0.7253 -0.1313 0.135 Uiso 0.5 1 calc R U P A -1
H23C H 0.3987 0.6434 -0.1462 0.135 Uiso 0.5 1 calc R U P A -1
C24 C 0.444(2) 0.6118(14) -0.0203(14) 0.062(5) Uani 0.5 1 d . U P A -1
H24A H 0.3436 0.6288 0.0112 0.075 Uiso 0.5 1 calc R U P A -1
H24B H 0.4952 0.6363 0.0053 0.075 Uiso 0.5 1 calc R U P A -1
C25 C 0.290(4) 0.469(3) -0.007(4) 0.066(5) Uani 0.5 1 d . U P A -1
H25A H 0.2596 0.4603 0.0593 0.100 Uiso 0.5 1 calc R U P A -1
H25B H 0.2643 0.4241 -0.0251 0.100 Uiso 0.5 1 calc R U P A -1
H25C H 0.2442 0.5319 -0.0353 0.100 Uiso 0.5 1 calc R U P A -1
C26 C 0.447(2) 0.4549(16) -0.0378(17) 0.066(5) Uani 0.5 1 d . U P A -1
H26A H 0.4921 0.3878 -0.0227 0.080 Uiso 0.5 1 calc R U P A -1
H26B H 0.4739 0.4764 -0.1048 0.080 Uiso 0.5 1 calc R U P A -1
C27 C 0.517(5) 0.376(2) 0.151(2) 0.079(11) Uani 0.5 1 d . U P A -1
H27A H 0.6176 0.3557 0.1245 0.119 Uiso 0.5 1 calc R U P A -1
H27B H 0.4677 0.3399 0.1393 0.119 Uiso 0.5 1 calc R U P A -1
H27C H 0.4999 0.3680 0.2169 0.119 Uiso 0.5 1 calc R U P A -1
C28 C 0.464(2) 0.4783(15) 0.1086(14) 0.066(5) Uani 0.5 1 d . U P A -1
H28A H 0.5056 0.5155 0.1269 0.079 Uiso 0.5 1 calc R U P A -1
H28B H 0.3609 0.4976 0.1325 0.079 Uiso 0.5 1 calc R U P A -1
N13 N 0.0879(12) 0.4294(8) 0.2425(8) 0.107(2) Uani 1 1 d . . . . .
C29 C 0.0276(15) 0.5013(10) 0.2288(11) 0.107(2) Uani 1 1 d . . . . .
C30 C -0.0496(14) 0.6013(9) 0.2242(10) 0.107(2) Uani 1 1 d . . . . .
H30A H -0.1418 0.6106 0.2135 0.129 Uiso 1 1 calc R U . . .
H30B H -0.0673 0.6141 0.2844 0.129 Uiso 1 1 calc R U . . .
C31 C 0.0187(12) 0.6702(6) 0.1548(8) 0.107(2) Uani 1 1 d G . . . .
C32 C 0.1160(13) 0.7074(9) 0.1669(7) 0.116(5) Uani 1 1 d G U . . .
H32 H 0.1422 0.6874 0.2229 0.139 Uiso 1 1 calc R U . . .
C33 C 0.1743(10) 0.7744(8) 0.0954(11) 0.133(6) Uani 1 1 d G U . . .
H33 H 0.2395 0.7993 0.1034 0.159 Uiso 1 1 calc R U . . .
C34 C 0.1353(13) 0.8043(6) 0.0117(8) 0.142(7) Uani 1 1 d G U . . .
H34 H 0.1743 0.8491 -0.0361 0.170 Uiso 1 1 calc R U . . .
C35 C 0.0380(13) 0.7671(9) -0.0004(7) 0.141(6) Uani 1 1 d G U . . .
H35 H 0.0119 0.7870 -0.0563 0.169 Uiso 1 1 calc R U . . .
C36 C -0.0203(10) 0.7000(8) 0.0712(11) 0.122(6) Uani 1 1 d G U . . .
H36 H -0.0855 0.6752 0.0631 0.147 Uiso 1 1 calc R U . . .

loop_
_atom_site_aniso_label
_atom_site_aniso_U_11
_atom_site_aniso_U_22
_atom_site_aniso_U_33
_atom_site_aniso_U_23
_atom_site_aniso_U_13
_atom_site_aniso_U_12
W1 0.01893(17) 0.02659(19) 0.02683(18) -0.00887(14) -0.00406(13) -0.00504(13)
Cu1 0.0502(7) 0.0758(9) 0.0316(6) -0.0176(6) -0.0004(6) -0.0178(7)
Cu2 0.0365(7) 0.0436(7) 0.0497(7) -0.0035(6) -0.0193(6) -0.0043(5)
Cu3 0.0390(7) 0.0353(7) 0.0648(8) -0.0062(6) -0.0019(6) -0.0155(6)
Cu4 0.0617(8) 0.0356(7) 0.0370(7) -0.0074(5) -0.0079(6) -0.0129(6)
Cu5 0.0455(7) 0.0363(7) 0.0439(7) -0.0005(5) -0.0170(5) -0.0137(5)
S1 0.0238(12) 0.0440(14) 0.0466(14) -0.0122(11) 0.0025(10) -0.0094(10)
S2 0.0375(13) 0.0478(14) 0.0381(13) -0.0125(11) -0.0131(11) -0.0130(11)
S3 0.0304(12) 0.0358(13) 0.0491(14) -0.0153(11) -0.0067(11) -0.0041(10)
B1 0.040(6) 0.027(6) 0.032(6) -0.002(5) -0.005(5) -0.010(5)
N1 0.108(8) 0.042(5) 0.039(5) -0.007(4) -0.002(5) -0.017(5)
N3 0.043(5) 0.055(6) 0.066(6) -0.033(5) -0.021(4) -0.003(4)
N4 0.045(5) 0.048(5) 0.077(6) 0.002(5) -0.016(5) -0.019(5)
N5 0.052(6) 0.054(6) 0.071(6) 0.010(5) -0.027(5) -0.017(5)
N6 0.035(4) 0.046(5) 0.034(4) -0.012(4) -0.007(3) -0.008(4)
N7 0.027(4) 0.036(4) 0.040(4) -0.014(4) -0.003(3) -0.009(3)
N8 0.031(4) 0.037(4) 0.032(4) -0.002(3) -0.004(3) -0.008(3)
N9 0.024(4) 0.039(4) 0.038(4) -0.009(4) -0.008(3) -0.010(3)
N10 0.028(4) 0.031(4) 0.042(5) -0.003(3) -0.011(3) -0.008(3)
N11 0.027(4) 0.028(4) 0.026(4) -0.008(3) -0.002(3) -0.006(3)
C2 0.049(5) 0.028(4) 0.034(4) -0.002(4) -0.011(4) -0.004(4)
N2 0.049(5) 0.028(4) 0.034(4) -0.002(4) -0.011(4) -0.004(4)
C1 0.070(7) 0.046(6) 0.026(5) -0.014(5) 0.002(5) -0.013(5)
C3 0.051(6) 0.016(4) 0.019(4) 0.006(4) -0.004(4) -0.007(4)
C4 0.034(5) 0.034(5) 0.063(7) -0.001(5) -0.004(5) -0.015(5)
C5 0.040(6) 0.045(6) 0.056(6) 0.008(5) -0.029(5) -0.003(5)
C6 0.097(10) 0.115(11) 0.054(7) -0.001(7) -0.047(7) -0.038(8)
C7 0.045(6) 0.065(7) 0.039(6) -0.024(5) -0.021(5) -0.007(5)
C8 0.040(6) 0.070(7) 0.054(6) -0.035(6) -0.023(5) -0.006(5)
C9 0.031(5) 0.042(6) 0.056(6) -0.029(5) -0.013(5) -0.003(4)
C10 0.055(7) 0.054(7) 0.103(9) -0.032(7) -0.038(6) -0.015(6)
C11 0.061(7) 0.080(9) 0.063(8) 0.019(7) 0.004(6) -0.024(7)
C12 0.050(6) 0.047(6) 0.038(6) 0.000(5) 0.007(5) -0.011(5)
C13 0.029(5) 0.051(6) 0.048(6) -0.014(5) 0.008(4) -0.013(5)
C14 0.026(5) 0.042(6) 0.050(6) -0.018(5) -0.010(4) -0.004(4)
C15 0.034(5) 0.064(7) 0.052(6) -0.014(5) -0.004(5) -0.016(5)
C16 0.048(6) 0.043(6) 0.074(8) -0.002(6) -0.016(6) -0.001(5)
C17 0.041(6) 0.025(5) 0.064(7) -0.007(5) -0.024(5) -0.005(4)
C18 0.044(6) 0.032(6) 0.072(8) -0.027(5) -0.008(5) 0.001(5)
C19 0.039(5) 0.034(5) 0.040(5) -0.013(4) -0.009(4) -0.005(4)
C20 0.085(9) 0.053(7) 0.059(7) -0.032(6) -0.002(6) 0.009(6)
N12 0.056(6) 0.043(6) 0.051(6) -0.020(5) 0.002(5) -0.010(5)
C21 0.08(2) 0.07(3) 0.14(3) -0.03(2) -0.05(2) -0.007(19)
C22 0.059(8) 0.060(12) 0.048(11) -0.018(10) -0.001(8) -0.016(8)
C23 0.13(3) 0.063(18) 0.066(15) 0.002(13) -0.01(2) -0.03(2)
C24 0.079(13) 0.045(8) 0.062(11) -0.016(8) -0.019(12) -0.009(9)
C25 0.060(9) 0.056(11) 0.085(12) -0.044(10) -0.003(10) -0.006(10)
C26 0.060(9) 0.056(11) 0.085(12) -0.044(10) -0.003(10) -0.006(10)
C27 0.076(19) 0.058(15) 0.064(16) -0.009(12) 0.005(17) 0.005(17)
C28 0.075(14) 0.053(10) 0.048(8) -0.016(8) 0.008(9) -0.007(11)
N13 0.080(5) 0.065(4) 0.119(6) -0.005(5) 0.020(4) -0.006(4)
C29 0.080(5) 0.065(4) 0.119(6) -0.005(5) 0.020(4) -0.006(4)
C30 0.080(5) 0.065(4) 0.119(6) -0.005(5) 0.020(4) -0.006(4)
C31 0.080(5) 0.065(4) 0.119(6) -0.005(5) 0.020(4) -0.006(4)
C32 0.103(12) 0.113(13) 0.103(11) -0.055(8) -0.025(9) 0.035(9)
C33 0.091(11) 0.117(14) 0.202(16) -0.077(11) -0.012(11) -0.027(10)
C34 0.142(15) 0.055(9) 0.172(14) 0.007(10) -0.007(11) -0.016(9)
C35 0.137(15) 0.118(14) 0.132(13) -0.010(10) -0.051(11) 0.014(9)
C36 0.081(10) 0.107(13) 0.172(16) -0.049(10) -0.024(11) -0.005(8)

loop_
_atom_type_symbol
_atom_type_description
_atom_type_scat_dispersion_real
_atom_type_scat_dispersion_imag
_atom_type_scat_source
C C 0.0033 0.0016 'International Tables Vol C Tables 4.2.6.8 and 6.1.1.4'
H H 0.0000 0.0000 'International Tables Vol C Tables 4.2.6.8 and 6.1.1.4'
B B 0.0013 0.0007 'International Tables Vol C Tables 4.2.6.8 and 6.1.1.4'
Cu Cu 0.3201 1.2651 'International Tables Vol C Tables 4.2.6.8 and 6.1.1.4'
N N 0.0061 0.0033 'International Tables Vol C Tables 4.2.6.8 and 6.1.1.4'
S S 0.1246 0.1234 'International Tables Vol C Tables 4.2.6.8 and 6.1.1.4'
W W -0.8490 6.8722 'International Tables Vol C Tables 4.2.6.8 and 6.1.1.4'

loop_
_geom_angle_atom_site_label_1
_geom_angle_atom_site_label_2
_geom_angle_atom_site_label_3
_geom_angle
_geom_angle_site_symmetry_1
_geom_angle_site_symmetry_3
N7 W1 N11 78.9(2) . .
N7 W1 S1 87.57(17) . .
N11 W1 S1 85.46(17) . .
N7 W1 N9 79.5(2) . .
N11 W1 N9 82.2(2) . .
S1 W1 N9 163.63(17) . .
N7 W1 S2 161.01(18) . .
N11 W1 S2 86.91(17) . .
S1 W1 S2 103.93(9) . .
N9 W1 S2 86.18(17) . .
N7 W1 S3 86.85(18) . .
N11 W1 S3 162.64(16) . .
S1 W1 S3 103.90(9) . .
N9 W1 S3 85.54(18) . .
S2 W1 S3 104.55(9) . .
N7 W1 Cu3 92.84(17) . .
N11 W1 Cu3 137.70(16) . .
S1 W1 Cu3 52.55(7) . .
N9 W1 Cu3 137.45(17) . .
S2 W1 Cu3 106.15(7) . .
S3 W1 Cu3 52.09(7) . .
N7 W1 Cu2 138.97(17) . .
N11 W1 Cu2 139.22(16) . .
S1 W1 Cu2 106.41(7) . .
N9 W1 Cu2 89.96(17) . .
S2 W1 Cu2 52.54(7) . .
S3 W1 Cu2 52.63(7) . .
Cu3 W1 Cu2 68.66(4) . .
N7 W1 Cu1 140.26(16) . .
N11 W1 Cu1 92.64(16) . .
S1 W1 Cu1 52.88(7) . .
N9 W1 Cu1 138.25(17) . .
S2 W1 Cu1 52.11(7) . .
S3 W1 Cu1 104.67(7) . .
Cu3 W1 Cu1 67.62(5) . .
Cu2 W1 Cu1 67.35(5) . .
C1 Cu1 S2 124.6(3) . .
C1 Cu1 S1 121.4(3) . .
S2 Cu1 S1 109.25(9) . .
C1 Cu1 W1 169.7(3) . .
S2 Cu1 W1 55.56(7) . .
S1 Cu1 W1 54.86(6) . .
C1 Cu1 Cu2 133.1(3) . .
S2 Cu1 Cu2 48.31(7) . .
S1 Cu1 Cu2 98.80(7) . .
W1 Cu1 Cu2 56.04(4) . .
C1 Cu1 Cu3 130.5(3) . .
S2 Cu1 Cu3 99.33(8) . .
S1 Cu1 Cu3 47.93(7) . .
W1 Cu1 Cu3 55.90(4) . .
Cu2 Cu1 Cu3 60.79(4) . .
C5 Cu2 S2 124.7(3) 2_565 .
C5 Cu2 S3 123.0(3) 2_565 .
S2 Cu2 S3 111.02(10) . .
C5 Cu2 W1 177.4(3) 2_565 .
S2 Cu2 W1 55.79(7) . .
S3 Cu2 W1 55.92(7) . .
C5 Cu2 Cu1 125.9(3) 2_565 .
S2 Cu2 Cu1 48.12(7) . .
S3 Cu2 Cu1 98.67(7) . .
W1 Cu2 Cu1 56.60(4) . .
C5 Cu2 Cu3 125.8(3) 2_565 .
S2 Cu2 Cu3 98.28(8) . .
S3 Cu2 Cu3 47.17(7) . .
W1 Cu2 Cu3 55.65(4) . .
Cu1 Cu2 Cu3 59.76(4) . .
C4 Cu3 S3 129.7(3) 2_665 .
C4 Cu3 S1 115.0(3) 2_665 .
S3 Cu3 S1 110.62(10) . .
C4 Cu3 W1 166.0(3) 2_665 .
S3 Cu3 W1 56.12(7) . .
S1 Cu3 W1 55.34(6) . .
C4 Cu3 Cu1 127.0(3) 2_665 .
S3 Cu3 Cu1 98.89(8) . .
S1 Cu3 Cu1 48.59(7) . .
W1 Cu3 Cu1 56.48(4) . .
C4 Cu3 Cu2 138.3(3) 2_665 .
S3 Cu3 Cu2 47.77(7) . .
S1 Cu3 Cu2 98.17(8) . .
W1 Cu3 Cu2 55.68(4) . .
Cu1 Cu3 Cu2 59.45(5) . .
C3 Cu4 C2 124.7(3) . .
C3 Cu4 N1 118.5(3) . .
C2 Cu4 N1 116.9(3) . .
N3 Cu5 N4 123.7(3) . .
N3 Cu5 N5 126.0(3) . .
N4 Cu5 N5 109.7(3) . .
Cu3 S1 Cu1 83.48(9) . .
Cu3 S1 W1 72.10(8) . .
Cu1 S1 W1 72.26(7) . .
Cu1 S2 Cu2 83.57(10) . .
Cu1 S2 W1 72.33(7) . .
Cu2 S2 W1 71.67(8) . .
Cu3 S3 Cu2 85.05(9) . .
Cu3 S3 W1 71.79(8) . .
Cu2 S3 W1 71.45(8) . .
N10 B1 N6 110.0(7) . .
N10 B1 N8 109.2(7) . .
N6 B1 N8 109.8(7) . .
N10 B1 H1B1 107(4) . .
N6 B1 H1B1 115(4) . .
N8 B1 H1B1 105(4) . .
C1 N1 Cu4 174.3(9) . .
C3 N3 Cu5 174.2(7) . .
C4 N4 Cu5 163.7(8) . .
C5 N5 Cu5 178.2(9) . .
C7 N6 N7 110.8(7) . .
C7 N6 B1 128.8(8) . .
N7 N6 B1 120.4(7) . .
C9 N7 N6 105.2(7) . .
C9 N7 W1 134.1(6) . .
N6 N7 W1 120.7(5) . .
C12 N8 N9 110.1(7) . .
C12 N8 B1 129.7(8) . .
N9 N8 B1 120.1(6) . .
C14 N9 N8 106.3(7) . .
C14 N9 W1 133.0(6) . .
N8 N9 W1 120.7(5) . .
C17 N10 N11 110.7(7) . .
C17 N10 B1 128.8(8) . .
N11 N10 B1 120.2(6) . .
C19 N11 N10 105.8(6) . .
C19 N11 W1 133.1(5) . .
N10 N11 W1 121.1(5) . .
N2 C2 C2 0.0(14) 2_655 2_655
N2 C2 Cu4 177.9(11) 2_655 .
C2 C2 Cu4 177.9(11) 2_655 .
N1 C1 Cu1 173.1(9) . .
N3 C3 Cu4 177.0(8) . .
N4 C4 Cu3 167.2(9) . 2_665
N5 C5 Cu2 178.2(9) . 2_565
C7 C6 H6A 109.5 . .
C7 C6 H6B 109.5 . .
H6A C6 H6B 109.5 . .
C7 C6 H6C 109.5 . .
H6A C6 H6C 109.5 . .
H6B C6 H6C 109.5 . .
N6 C7 C8 106.4(8) . .
N6 C7 C6 124.0(9) . .
C8 C7 C6 129.6(9) . .
C7 C8 C9 107.9(8) . .
C7 C8 H8 126.1 . .
C9 C8 H8 126.1 . .
N7 C9 C8 109.7(8) . .
N7 C9 C10 125.0(8) . .
C8 C9 C10 125.3(8) . .
C9 C10 H10A 109.5 . .
C9 C10 H10B 109.5 . .
H10A C10 H10B 109.5 . .
C9 C10 H10C 109.5 . .
H10A C10 H10C 109.5 . .
H10B C10 H10C 109.5 . .
C12 C11 H11A 109.5 . .
C12 C11 H11B 109.5 . .
H11A C11 H11B 109.5 . .
C12 C11 H11C 109.5 . .
H11A C11 H11C 109.5 . .
H11B C11 H11C 109.5 . .
N8 C12 C13 107.0(8) . .
N8 C12 C11 123.6(9) . .
C13 C12 C11 129.4(9) . .
C12 C13 C14 107.4(8) . .
C12 C13 H13 126.3 . .
C14 C13 H13 126.3 . .
N9 C14 C13 109.1(8) . .
N9 C14 C15 126.8(8) . .
C13 C14 C15 124.1(8) . .
C14 C15 H15A 109.5 . .
C14 C15 H15B 109.5 . .
H15A C15 H15B 109.5 . .
C14 C15 H15C 109.5 . .
H15A C15 H15C 109.5 . .
H15B C15 H15C 109.5 . .
C17 C16 H16A 109.5 . .
C17 C16 H16B 109.5 . .
H16A C16 H16B 109.5 . .
C17 C16 H16C 109.5 . .
H16A C16 H16C 109.5 . .
H16B C16 H16C 109.5 . .
N10 C17 C18 107.3(8) . .
N10 C17 C16 124.2(9) . .
C18 C17 C16 128.5(9) . .
C17 C18 C19 107.5(8) . .
C17 C18 H18 126.3 . .
C19 C18 H18 126.3 . .
N11 C19 C18 108.7(8) . .
N11 C19 C20 127.1(8) . .
C18 C19 C20 124.2(8) . .
C19 C20 H20A 109.5 . .
C19 C20 H20B 109.5 . .
H20A C20 H20B 109.5 . .
C19 C20 H20C 109.5 . .
H20A C20 H20C 109.5 . .
H20B C20 H20C 109.5 . .
C26 N12 C22 112.3(11) . .
C26 N12 C28 116.9(13) . .
C22 N12 C28 104.4(11) . .
C26 N12 C24 116.4(12) . .
C22 N12 C24 106.3(11) . .
C28 N12 C24 99.0(11) . .
C22 C21 H21A 109.5 . .
C22 C21 H21B 109.5 . .
H21A C21 H21B 109.5 . .
C22 C21 H21C 109.5 . .
H21A C21 H21C 109.5 . .
H21B C21 H21C 109.5 . .
C21 C22 N12 122(2) . .
C21 C22 H22A 106.7 . .
N12 C22 H22A 106.7 . .
C21 C22 H22B 106.7 . .
N12 C22 H22B 106.7 . .
H22A C22 H22B 106.6 . .
C24 C23 H23A 109.5 . .
C24 C23 H23B 109.5 . .
H23A C23 H23B 109.5 . .
C24 C23 H23C 109.5 . .
H23A C23 H23C 109.5 . .
H23B C23 H23C 109.5 . .
C23 C24 N12 113.4(17) . .
C23 C24 H24A 108.9 . .
N12 C24 H24A 108.9 . .
C23 C24 H24B 108.9 . .
N12 C24 H24B 108.9 . .
H24A C24 H24B 107.7 . .
C26 C25 H25A 109.5 . .
C26 C25 H25B 109.5 . .
H25A C25 H25B 109.5 . .
C26 C25 H25C 109.5 . .
H25A C25 H25C 109.5 . .
H25B C25 H25C 109.5 . .
N12 C26 C25 115(2) . .
N12 C26 H26A 108.5 . .
C25 C26 H26A 108.5 . .
N12 C26 H26B 108.5 . .
C25 C26 H26B 108.5 . .
H26A C26 H26B 107.5 . .
C28 C27 H27A 109.5 . .
C28 C27 H27B 109.5 . .
H27A C27 H27B 109.5 . .
C28 C27 H27C 109.5 . .
H27A C27 H27C 109.5 . .
H27B C27 H27C 109.5 . .
C27 C28 N12 112.9(17) . .
C27 C28 H28A 109.0 . .
N12 C28 H28A 109.0 . .
C27 C28 H28B 109.0 . .
N12 C28 H28B 109.0 . .
H28A C28 H28B 107.8 . .
N13 C29 C30 170(2) . .
C31 C30 C29 116.9(10) . .
C31 C30 H30A 108.1 . .
C29 C30 H30A 108.1 . .
C31 C30 H30B 108.1 . .
C29 C30 H30B 108.1 . .
H30A C30 H30B 107.3 . .
C32 C31 C36 120.0 . .
C32 C31 C30 124.9(14) . .
C36 C31 C30 115.1(14) . .
C31 C32 C33 120.0 . .
C31 C32 H32 120.0 . .
C33 C32 H32 120.0 . .
C34 C33 C32 120.0 . .
C34 C33 H33 120.0 . .
C32 C33 H33 120.0 . .
C33 C34 C35 120.0 . .
C33 C34 H34 120.0 . .
C35 C34 H34 120.0 . .
C36 C35 C34 120.0 . .
C36 C35 H35 120.0 . .
C34 C35 H35 120.0 . .
C35 C36 C31 120.0 . .
C35 C36 H36 120.0 . .
C31 C36 H36 120.0 . .

loop_
_geom_bond_atom_site_label_1
_geom_bond_atom_site_label_2
_geom_bond_distance
_geom_bond_site_symmetry_2
W1 N7 2.277(7) .
W1 N11 2.279(6) .
W1 S1 2.294(2) .
W1 N9 2.296(7) .
W1 S2 2.313(2) .
W1 S3 2.319(2) .
W1 Cu3 2.6539(14) .
W1 Cu2 2.6548(15) .
W1 Cu1 2.6721(13) .
Cu1 C1 1.899(9) .
Cu1 S2 2.213(3) .
Cu1 S1 2.237(3) .
Cu1 Cu2 2.954(2) .
Cu1 Cu3 2.9635(19) .
Cu2 C5 1.885(9) 2_565
Cu2 S2 2.220(3) .
Cu2 S3 2.225(3) .
Cu2 Cu3 2.9940(17) .
Cu3 C4 1.898(9) 2_665
Cu3 S3 2.204(3) .
Cu3 S1 2.214(3) .
Cu4 C3 1.869(8) .
Cu4 C2 1.911(7) .
Cu4 N1 1.942(9) .
Cu5 N3 1.923(9) .
Cu5 N4 1.939(8) .
Cu5 N5 1.942(9) .
B1 N10 1.521(12) .
B1 N6 1.521(12) .
B1 N8 1.524(12) .
B1 H1B1 1.15(2) .
N1 C1 1.139(11) .
N3 C3 1.148(10) .
N4 C4 1.133(11) .
N5 C5 1.148(11) .
N6 C7 1.349(10) .
N6 N7 1.381(9) .
N7 C9 1.353(10) .
N8 C12 1.349(11) .
N8 N9 1.373(9) .
N9 C14 1.353(10) .
N10 C17 1.341(10) .
N10 N11 1.368(9) .
N11 C19 1.366(10) .
C2 N2 1.145(14) 2_655
C2 C2 1.145(14) 2_655
C4 Cu3 1.898(9) 2_665
C5 Cu2 1.885(9) 2_565
C6 C7 1.484(14) .
C6 H6A 0.9600 .
C6 H6B 0.9600 .
C6 H6C 0.9600 .
C7 C8 1.370(13) .
C8 C9 1.371(12) .
C8 H8 0.9300 .
C9 C10 1.488(13) .
C10 H10A 0.9600 .
C10 H10B 0.9600 .
C10 H10C 0.9600 .
C11 C12 1.486(13) .
C11 H11A 0.9600 .
C11 H11B 0.9600 .
C11 H11C 0.9600 .
C12 C13 1.373(13) .
C13 C14 1.377(12) .
C13 H13 0.9300 .
C14 C15 1.498(12) .
C15 H15A 0.9600 .
C15 H15B 0.9600 .
C15 H15C 0.9600 .
C16 C17 1.494(13) .
C16 H16A 0.9600 .
C16 H16B 0.9600 .
C16 H16C 0.9600 .
C17 C18 1.368(13) .
C18 C19 1.381(12) .
C18 H18 0.9300 .
C19 C20 1.482(13) .
C20 H20A 0.9600 .
C20 H20B 0.9600 .
C20 H20C 0.9600 .
N12 C26 1.36(2) .
N12 C22 1.56(2) .
N12 C28 1.57(2) .
N12 C24 1.587(19) .
C21 C22 1.53(4) .
C21 H21A 0.9600 .
C21 H21B 0.9600 .
C21 H21C 0.9600 .
C22 H22A 0.9700 .
C22 H22B 0.9700 .
C23 C24 1.52(4) .
C23 H23A 0.9600 .
C23 H23B 0.9600 .
C23 H23C 0.9600 .
C24 H24A 0.9700 .
C24 H24B 0.9700 .
C25 C26 1.48(4) .
C25 H25A 0.9600 .
C25 H25B 0.9600 .
C25 H25C 0.9600 .
C26 H26A 0.9700 .
C26 H26B 0.9700 .
C27 C28 1.49(3) .
C27 H27A 0.9600 .
C27 H27B 0.9600 .
C27 H27C 0.9600 .
C28 H28A 0.9700 .
C28 H28B 0.9700 .
N13 C29 1.068(14) .
C29 C30 1.470(17) .
C30 C31 1.441(14) .
C30 H30A 0.9700 .
C30 H30B 0.9700 .
C31 C32 1.3900 .
C31 C36 1.3900 .
C32 C33 1.3900 .
C32 H32 0.9300 .
C33 C34 1.3900 .
C33 H33 0.9300 .
C34 C35 1.3900 .
C34 H34 0.9300 .
C35 C36 1.3900 .
C35 H35 0.9300 .
C36 H36 0.9300 .

loop_
_publcif_info_datablock.id
_publcif_info_datablock.publ_exptl
_publcif_info_datablock.publ_geom
_publcif_info_datablock.structure
{677f5868-1ba5-47e1-b7b1-c6ebd8315d6f} y y y

loop_
_publcif_info_cif.paper_type
E
